data_1571609
loop_
_publ_author_name
'Wu, Wenbo'
'Chen, Kui'
'Yu, Hui'
'Zhu, Jiaxuan'
'Feng, Yaoguang'
'Wang, Jingkang'
'Huang, Xin'
'Li, Liang'
'Hao, Hongxun'
'Wang, Ting'
'Wang, Na'
'Naumov, Pan&#x10d;e'

_publ_section_title
;
 Trimodal operation of a robust smart organic crystal.
;
_journal_issue 24
_journal_name_full 'Chemical science'
_journal_page_first 9287
_journal_page_last 9297
_journal_paper_doi 10.1039/d4sc02152e
_journal_volume 15
_journal_year 2024
_chemical_formula_moiety 'C15 H10 Cl F3 N2 O2'
_chemical_formula_sum 'C15 H10 Cl F3 N2 O2'
_chemical_formula_weight 342.70
_space_group_crystal_system monoclinic
_space_group_IT_number 14
_space_group_name_Hall '-P 2ybc'
_space_group_name_H-M_alt 'P 1 21/c 1'
_atom_sites_solution_hydrogens geom
_audit_creation_date 2024-03-18
_audit_creation_method
;
Olex2 1.5
(compiled 2024.02.16 svn.r378c4104 for OlexSys, GUI svn.r6928)
;
_audit_update_record
;
2024-03-20 deposited with the CCDC.	2024-05-13 downloaded from the CCDC.
;
_cell_angle_alpha 90
_cell_angle_beta 86.26(3)
_cell_angle_gamma 90
_cell_formula_units_Z 4
_cell_length_a 19.031(16)
_cell_length_b 9.539(8)
_cell_length_c 8.813(7)
_cell_measurement_reflns_used 1736
_cell_measurement_temperature 380.00
_cell_measurement_theta_max 19.69
_cell_measurement_theta_min 2.39
_cell_volume 1596(2)
_computing_cell_refinement 'SAINT V8.40B (?, 2016)'
_computing_data_collection 'APEX4 V2022.1-1 (Bruker, 2022)'
_computing_data_reduction 'SAINT V8.40B (?, 2016)'
_computing_molecular_graphics 'Olex2 1.5 (Dolomanov et al., 2009)'
_computing_publication_material 'Olex2 1.5 (Dolomanov et al., 2009)'
_computing_structure_refinement 'SHELXL 2018/3 (Sheldrick, 2015)'
_computing_structure_solution 'SHELXT 2018/2 (Sheldrick, 2018)'
_diffrn_ambient_temperature 380.00
_diffrn_detector_area_resol_mean 7.41
_diffrn_detector_type 'Bruker PHOTON 100'
_diffrn_measured_fraction_theta_full 0.991
_diffrn_measured_fraction_theta_max 0.972
_diffrn_measurement_device 'four-circle diffractometer'
_diffrn_measurement_device_type 'Bruker APEX-II CCD'
_diffrn_measurement_method '\f and \w scans'
_diffrn_measurement_specimen_support 'nylon loop'
_diffrn_radiation_type MoK\a
_diffrn_radiation_wavelength 0.71073
_diffrn_reflns_av_R_equivalents 0.1302
_diffrn_reflns_av_unetI/netI 0.1225
_diffrn_reflns_Laue_measured_fraction_full 0.991
_diffrn_reflns_Laue_measured_fraction_max 0.972
_diffrn_reflns_limit_h_max 24
_diffrn_reflns_limit_h_min -24
_diffrn_reflns_limit_k_max 9
_diffrn_reflns_limit_k_min -12
_diffrn_reflns_limit_l_max 11
_diffrn_reflns_limit_l_min -11
_diffrn_reflns_number 12382
_diffrn_reflns_point_group_measured_fraction_full 0.991
_diffrn_reflns_point_group_measured_fraction_max 0.972
_diffrn_reflns_theta_full 25.242
_diffrn_reflns_theta_max 27.803
_diffrn_reflns_theta_min 2.389
_diffrn_source_current 40.0
_diffrn_source_power 2.0
_diffrn_source_voltage 50.0
_diffrn_standards_number 0
_exptl_absorpt_coefficient_mu 0.279
_exptl_absorpt_correction_T_max 0.7456
_exptl_absorpt_correction_T_min 0.4410
_exptl_absorpt_correction_type none
_exptl_absorpt_process_details
;
SADABS-2016/2 (Bruker,2016/2) was used for absorption correction.
wR2(int) was 0.1754 before and 0.1126 after correction.
The Ratio of minimum to maximum transmission is 0.5915.
The \l/2 correction factor is Not present.
;
_exptl_crystal_density_diffrn 1.426
_exptl_crystal_description block
_exptl_crystal_F_000 696
_exptl_crystal_size_max 0.13
_exptl_crystal_size_mid 0.11
_exptl_crystal_size_min 0.1
_refine_diff_density_max 0.185
_refine_diff_density_min -0.170
_refine_diff_density_rms 0.053
_refine_ls_extinction_method none
_refine_ls_goodness_of_fit_ref 1.055
_refine_ls_hydrogen_treatment constr
_refine_ls_matrix_type full
_refine_ls_number_parameters 245
_refine_ls_number_reflns 3669
_refine_ls_number_restraints 176
_refine_ls_restrained_S_all 1.068
_refine_ls_R_factor_all 0.3019
_refine_ls_R_factor_gt 0.1317
_refine_ls_shift/su_max 0.000
_refine_ls_shift/su_mean 0.000
_refine_ls_structure_factor_coef Fsqd
_refine_ls_weighting_details 'w=1/[\s^2^(Fo^2^)+(0.1419P)^2^+1.1224P] where P=(Fo^2^+2Fc^2^)/3'
_refine_ls_weighting_scheme calc
_refine_ls_wR_factor_gt 0.3205
_refine_ls_wR_factor_ref 0.4244
_reflns_Friedel_coverage 0.000
_reflns_number_gt 1115
_reflns_number_total 3669
_reflns_threshold_expression 'I > 2\s(I)'
_cod_data_source_file d4sc02152e19.cif
_cod_data_source_block CTBB_380K_Form_II
_cod_depositor_comments 'Adding full bibliography for 1571604--1571609.cif.'
_cod_database_code 1571609
_shelx_shelxl_version_number 2018/3
_shelx_space_group_comment
;
The symmetry employed for this shelxl refinement is uniquely defined
by the following loop, which should always be used as a source of
symmetry information in preference to the above space-group names.
They are only intended as comments.
;
_shelx_estimated_absorpt_t_max 0.973
_shelx_estimated_absorpt_t_min 0.965
_olex2_refinement_description
;
1. Fixed Uiso
 At 1.2 times of:
  All C(H) groups, All N(H) groups
2. Restrained distances
 O2-C15A = O2-C15
 1.3 with sigma of 0.01
 F3A-C15A \\sim F2A-C15A \\sim F1A-C15A \\sim F2-C15 \\sim F3-C15 \\sim F1-C15
 with sigma of 0.02
 F2A-F1A \\sim F3A-F2A \\sim F3A-F1A \\sim F3-F2 \\sim F2-F1 \\sim F3-F1
 with sigma of 0.02
3. Uiso/Uaniso restraints and constraints
O2 \\sim C15 \\sim F3A \\sim F1 \\sim F2 \\sim F3 \\sim F1A \\sim F2A \\sim
C15A: within 2A with sigma of 0.01 and sigma for terminal atoms of 0.02 within
2A
Uanis(C15) \\sim Ueq: with sigma of 0.01 and sigma for terminal atoms of 0.02
4. Others
 Sof(F3A)=Sof(F1A)=Sof(F2A)=Sof(C15A)=1-FVAR(1)
 Sof(C15)=Sof(F1)=Sof(F2)=Sof(F3)=FVAR(1)
5.a Aromatic/amide H refined with riding coordinates:
 C2(H2), C3(H3), C5(H5), C6(H6), C8(H8), C10(H10), C11(H11), C13(H13),
 C14(H14), N1(H1)
;
_olex2_submission_special_instructions 'No special instructions were received'

loop_
_space_group_symop_operation_xyz
'x, y, z'
'-x, y+1/2, -z+1/2'
'-x, -y, -z'
'x, -y-1/2, z-1/2'

loop_
_atom_site_label
_atom_site_type_symbol
_atom_site_fract_x
_atom_site_fract_y
_atom_site_fract_z
_atom_site_U_iso_or_equiv
_atom_site_adp_type
_atom_site_occupancy
_atom_site_site_symmetry_order
_atom_site_calc_flag
_atom_site_refinement_flags_posn
_atom_site_refinement_flags_adp
_atom_site_refinement_flags_occupancy
_atom_site_disorder_assembly
_atom_site_disorder_group
C1 C 0.6848(4) -0.1237(11) -0.5248(10) 0.126(3) Uani 1 1 d . . . . .
C2 C 0.6510(5) -0.0280(9) -0.4315(11) 0.135(3) Uani 1 1 d . . . . .
H2 H 0.674122 0.052807 -0.403010 0.162 Uiso 1 1 calc R U . . .
C3 C 0.5821(4) -0.0520(8) -0.3796(8) 0.111(2) Uani 1 1 d . . . . .
H3 H 0.559279 0.013880 -0.316091 0.133 Uiso 1 1 calc R U . . .
C4 C 0.5458(4) -0.1708(7) -0.4191(7) 0.0956(19) Uani 1 1 d . . . . .
C5 C 0.5814(4) -0.2674(9) -0.5108(10) 0.132(3) Uani 1 1 d . . . . .
H5 H 0.558840 -0.349544 -0.536830 0.158 Uiso 1 1 calc R U . . .
C6 C 0.6500(4) -0.2444(11) -0.5647(10) 0.135(3) Uani 1 1 d . . . . .
H6 H 0.672968 -0.310181 -0.628067 0.162 Uiso 1 1 calc R U . . .
C7 C 0.4732(4) -0.1853(8) -0.3496(10) 0.104(2) Uani 1 1 d . . . . .
C8 C 0.3242(5) -0.3572(9) -0.4576(10) 0.123(3) Uani 1 1 d . . . . .
H8 H 0.343362 -0.388471 -0.551314 0.148 Uiso 1 1 calc R U . . .
C9 C 0.2503(4) -0.3886(9) -0.4113(9) 0.114(2) Uani 1 1 d . . . . .
C10 C 0.2163(4) -0.3343(9) -0.2842(10) 0.128(3) Uani 1 1 d . . . . .
H10 H 0.239551 -0.271259 -0.224503 0.154 Uiso 1 1 calc R U . . .
C11 C 0.1479(5) -0.3716(10) -0.2428(13) 0.150(3) Uani 1 1 d . . . . .
H11 H 0.124884 -0.334715 -0.155382 0.180 Uiso 1 1 calc R U . . .
C12 C 0.1152(5) -0.4609(12) -0.3295(16) 0.155(4) Uani 1 1 d . . . . .
C13 C 0.1451(7) -0.5168(12) -0.4566(16) 0.175(4) Uani 1 1 d . . . . .
H13 H 0.120436 -0.578983 -0.514506 0.210 Uiso 1 1 calc R U . . .
C14 C 0.2133(6) -0.4803(11) -0.4998(11) 0.153(3) Uani 1 1 d . . . . .
H14 H 0.234939 -0.517076 -0.588805 0.183 Uiso 1 1 calc R U . . .
Cl1 Cl 0.77138(13) -0.1010(3) -0.5907(3) 0.1864(15) Uani 1 1 d . . . . .
N1 N 0.4307(3) -0.2667(6) -0.4260(7) 0.1084(18) Uani 1 1 d . . . . .
H1 H 0.446495 -0.305667 -0.509410 0.130 Uiso 1 1 calc R U . . .
N2 N 0.3614(4) -0.2893(6) -0.3728(7) 0.1117(19) Uani 1 1 d . . . . .
O1 O 0.4545(3) -0.1307(6) -0.2291(6) 0.1275(19) Uani 1 1 d . . . . .
O2 O 0.0424(4) -0.4882(11) -0.2847(12) 0.220(3) Uani 1 1 d D U . . .
C15 C 0.0217(9) -0.6104(16) -0.234(2) 0.232(4) Uani 0.515(10) 1 d D U P A 1
F3A F -0.0441(8) -0.599(3) -0.218(2) 0.241(6) Uani 0.485(10) 1 d D U P A 2
F1 F 0.0041(9) -0.655(2) -0.3711(16) 0.240(5) Uani 0.515(10) 1 d D U P A 1
F2 F 0.0699(7) -0.696(2) -0.184(2) 0.227(5) Uani 0.515(10) 1 d D U P A 1
F3 F -0.0346(9) -0.621(2) -0.1401(18) 0.238(5) Uani 0.515(10) 1 d D U P A 1
F1A F 0.0477(10) -0.7201(19) -0.300(3) 0.240(6) Uani 0.485(10) 1 d D U P A 2
F2A F 0.0525(8) -0.588(2) -0.1004(19) 0.239(5) Uani 0.485(10) 1 d D U P A 2
C15A C 0.0241(10) -0.6082(15) -0.226(2) 0.232(4) Uani 0.485(10) 1 d D U P A 2

loop_
_atom_site_aniso_label
_atom_site_aniso_U_11
_atom_site_aniso_U_22
_atom_site_aniso_U_33
_atom_site_aniso_U_23
_atom_site_aniso_U_13
_atom_site_aniso_U_12
C1 0.105(5) 0.156(8) 0.117(6) 0.013(6) 0.001(5) -0.022(6)
C2 0.153(8) 0.106(6) 0.142(7) 0.009(5) 0.007(6) -0.019(6)
C3 0.111(5) 0.116(6) 0.104(5) 0.002(4) 0.001(4) 0.005(5)
C4 0.109(5) 0.088(5) 0.090(4) 0.004(4) -0.010(4) -0.011(4)
C5 0.107(6) 0.121(6) 0.166(7) -0.042(6) 0.000(5) 0.002(5)
C6 0.100(6) 0.169(8) 0.137(7) -0.034(6) -0.009(5) 0.011(6)
C7 0.109(5) 0.102(5) 0.098(5) 0.013(4) 0.001(5) 0.005(4)
C8 0.131(7) 0.127(7) 0.111(6) 0.006(5) 0.002(5) -0.005(5)
C9 0.110(5) 0.119(6) 0.111(6) 0.015(5) 0.000(5) -0.002(5)
C10 0.109(6) 0.135(7) 0.140(7) -0.018(5) -0.003(5) 0.006(5)
C11 0.104(6) 0.150(9) 0.192(9) -0.016(7) 0.025(6) 0.009(6)
C12 0.105(7) 0.131(8) 0.226(12) 0.005(8) 0.010(7) -0.018(6)
C13 0.142(9) 0.175(10) 0.209(11) -0.032(9) -0.009(8) -0.027(8)
C14 0.140(8) 0.180(9) 0.137(7) -0.020(7) -0.002(6) -0.021(7)
Cl1 0.1241(19) 0.245(3) 0.186(3) 0.012(2) 0.0214(17) -0.0338(18)
N1 0.110(4) 0.109(4) 0.102(4) 0.006(3) 0.019(4) -0.007(4)
N2 0.111(5) 0.106(5) 0.114(5) 0.013(4) 0.019(4) 0.004(4)
O1 0.128(4) 0.153(5) 0.099(3) -0.006(3) 0.008(3) 0.011(3)
O2 0.154(5) 0.224(7) 0.279(7) 0.010(5) 0.010(5) -0.028(5)
C15 0.188(6) 0.245(7) 0.259(7) 0.007(6) 0.005(6) -0.032(6)
F3A 0.176(8) 0.282(10) 0.260(11) 0.009(10) 0.024(9) -0.065(8)
F1 0.195(9) 0.268(9) 0.259(10) -0.005(9) -0.021(8) -0.049(8)
F2 0.201(9) 0.226(10) 0.255(11) 0.055(9) -0.013(9) -0.043(8)
F3 0.179(8) 0.281(10) 0.246(11) 0.020(10) 0.043(8) -0.078(7)
F1A 0.207(10) 0.225(10) 0.286(11) 0.018(10) -0.009(10) -0.047(8)
F2A 0.188(8) 0.263(10) 0.262(10) 0.016(8) 0.026(8) -0.052(8)
C15A 0.178(7) 0.248(8) 0.265(8) 0.009(7) 0.009(7) -0.039(7)

loop_
_atom_type_symbol
_atom_type_description
_atom_type_scat_dispersion_real
_atom_type_scat_dispersion_imag
_atom_type_scat_source
C C 0.0033 0.0016 'International Tables Vol C Tables 4.2.6.8 and 6.1.1.4'
H H 0.0000 0.0000 'International Tables Vol C Tables 4.2.6.8 and 6.1.1.4'
Cl Cl 0.1484 0.1585 'International Tables Vol C Tables 4.2.6.8 and 6.1.1.4'
F F 0.0171 0.0103 'International Tables Vol C Tables 4.2.6.8 and 6.1.1.4'
N N 0.0061 0.0033 'International Tables Vol C Tables 4.2.6.8 and 6.1.1.4'
O O 0.0106 0.0060 'International Tables Vol C Tables 4.2.6.8 and 6.1.1.4'

loop_
_geom_angle_atom_site_label_1
_geom_angle_atom_site_label_2
_geom_angle_atom_site_label_3
_geom_angle
_geom_angle_site_symmetry_1
_geom_angle_site_symmetry_3
_geom_angle_publ_flag
C2 C1 C6 119.7(7) . . ?
C2 C1 Cl1 121.6(8) . . ?
C6 C1 Cl1 118.7(8) . . ?
C1 C2 H2 120.3 . . ?
C1 C2 C3 119.4(8) . . ?
C3 C2 H2 120.3 . . ?
C2 C3 H3 118.9 . . ?
C2 C3 C4 122.2(7) . . ?
C4 C3 H3 118.9 . . ?
C3 C4 C7 116.2(7) . . ?
C5 C4 C3 117.5(7) . . ?
C5 C4 C7 126.3(8) . . ?
C4 C5 H5 119.4 . . ?
C4 C5 C6 121.1(8) . . ?
C6 C5 H5 119.4 . . ?
C1 C6 H6 119.9 . . ?
C5 C6 C1 120.2(8) . . ?
C5 C6 H6 119.9 . . ?
N1 C7 C4 115.2(7) . . ?
O1 C7 C4 122.3(8) . . ?
O1 C7 N1 122.5(7) . . ?
C9 C8 H8 119.7 . . ?
N2 C8 H8 119.7 . . ?
N2 C8 C9 120.7(8) . . ?
C10 C9 C8 123.2(9) . . ?
C10 C9 C14 118.0(8) . . ?
C14 C9 C8 118.8(9) . . ?
C9 C10 H10 119.6 . . ?
C9 C10 C11 120.8(9) . . ?
C11 C10 H10 119.6 . . ?
C10 C11 H11 120.5 . . ?
C12 C11 C10 119.0(9) . . ?
C12 C11 H11 120.5 . . ?
C11 C12 C13 123.3(10) . . ?
C11 C12 O2 115.9(11) . . ?
C13 C12 O2 120.6(13) . . ?
C12 C13 H13 120.8 . . ?
C12 C13 C14 118.5(11) . . ?
C14 C13 H13 120.8 . . ?
C9 C14 H14 119.8 . . ?
C13 C14 C9 120.4(9) . . ?
C13 C14 H14 119.8 . . ?
C7 N1 H1 119.6 . . ?
C7 N1 N2 120.9(6) . . ?
N2 N1 H1 119.6 . . ?
C8 N2 N1 116.3(7) . . ?
C15 O2 C12 121.4(11) . . ?
C15A O2 C12 120.0(12) . . ?
O2 C15 F1 93.7(13) . . ?
O2 C15 F2 117.8(16) . . ?
O2 C15 F3 120.0(17) . . ?
F2 C15 F1 108.6(14) . . ?
F3 C15 F1 107.5(14) . . ?
F3 C15 F2 107.4(12) . . ?
O2 C15A F3A 101.9(17) . . ?
O2 C15A F1A 116.7(18) . . ?
F3A C15A F1A 113.1(13) . . ?
F2A C15A O2 95.4(14) . . ?
F2A C15A F3A 114.7(14) . . ?
F2A C15A F1A 113.4(14) . . ?

loop_
_geom_bond_atom_site_label_1
_geom_bond_atom_site_label_2
_geom_bond_distance
_geom_bond_site_symmetry_2
_geom_bond_publ_flag
C1 C2 1.362(11) . ?
C1 C6 1.386(11) . ?
C1 Cl1 1.724(8) . ?
C2 H2 0.9300 . ?
C2 C3 1.379(11) . ?
C3 H3 0.9300 . ?
C3 C4 1.383(9) . ?
C4 C5 1.375(9) . ?
C4 C7 1.481(9) . ?
C5 H5 0.9300 . ?
C5 C6 1.376(10) . ?
C6 H6 0.9300 . ?
C7 N1 1.335(9) . ?
C7 O1 1.215(8) . ?
C8 H8 0.9300 . ?
C8 C9 1.469(11) . ?
C8 N2 1.245(9) . ?
C9 C10 1.359(10) . ?
C9 C14 1.394(11) . ?
C10 H10 0.9300 . ?
C10 C11 1.376(11) . ?
C11 H11 0.9300 . ?
C11 C12 1.326(13) . ?
C12 C13 1.335(14) . ?
C12 O2 1.438(11) . ?
C13 H13 0.9300 . ?
C13 C14 1.373(13) . ?
C14 H14 0.9300 . ?
N1 H1 0.8600 . ?
N1 N2 1.389(7) . ?
O2 C15 1.300(10) . ?
O2 C15A 1.293(10) . ?
C15 F1 1.344(15) . ?
C15 F2 1.323(13) . ?
C15 F3 1.314(13) . ?
F3A C15A 1.298(14) . ?
F1A C15A 1.312(13) . ?
F2A C15A 1.281(14) . ?

loop_
_geom_torsion_atom_site_label_1
_geom_torsion_atom_site_label_2
_geom_torsion_atom_site_label_3
_geom_torsion_atom_site_label_4
_geom_torsion
_geom_torsion_site_symmetry_1
_geom_torsion_site_symmetry_2
_geom_torsion_site_symmetry_3
_geom_torsion_site_symmetry_4
_geom_torsion_publ_flag
C1 C2 C3 C4 0.1(13) . . . . ?
C2 C1 C6 C5 0.3(14) . . . . ?
C2 C3 C4 C5 1.2(11) . . . . ?
C2 C3 C4 C7 177.5(7) . . . . ?
C3 C4 C5 C6 -1.8(12) . . . . ?
C3 C4 C7 N1 156.4(6) . . . . ?
C3 C4 C7 O1 -25.9(10) . . . . ?
C4 C5 C6 C1 1.1(14) . . . . ?
C4 C7 N1 N2 179.8(5) . . . . ?
C5 C4 C7 N1 -27.7(11) . . . . ?
C5 C4 C7 O1 150.0(8) . . . . ?
C6 C1 C2 C3 -0.9(13) . . . . ?
C7 C4 C5 C6 -177.6(7) . . . . ?
C7 N1 N2 C8 174.4(7) . . . . ?
C8 C9 C10 C11 -177.4(8) . . . . ?
C8 C9 C14 C13 177.2(9) . . . . ?
C9 C8 N2 N1 179.2(6) . . . . ?
C9 C10 C11 C12 -0.4(15) . . . . ?
C10 C9 C14 C13 -1.7(14) . . . . ?
C10 C11 C12 C13 -0.4(18) . . . . ?
C10 C11 C12 O2 -176.2(9) . . . . ?
C11 C12 C13 C14 0.1(19) . . . . ?
C11 C12 O2 C15 -112.5(15) . . . . ?
C11 C12 O2 C15A -108.5(15) . . . . ?
C12 C13 C14 C9 0.9(17) . . . . ?
C12 O2 C15 F1 -94.7(16) . . . . ?
C12 O2 C15 F2 19(2) . . . . ?
C12 O2 C15 F3 152.7(15) . . . . ?
C12 O2 C15A F3A -172.9(14) . . . . ?
C12 O2 C15A F1A -49(2) . . . . ?
C12 O2 C15A F2A 70.4(17) . . . . ?
C13 C12 O2 C15 71.6(18) . . . . ?
C13 C12 O2 C15A 75.6(18) . . . . ?
C14 C9 C10 C11 1.4(13) . . . . ?
Cl1 C1 C2 C3 -178.9(6) . . . . ?
Cl1 C1 C6 C5 178.3(7) . . . . ?
N2 C8 C9 C10 7.3(13) . . . . ?
N2 C8 C9 C14 -171.6(8) . . . . ?
O1 C7 N1 N2 2.1(11) . . . . ?
O2 C12 C13 C14 175.8(9) . . . . ?
